data_4308905
loop_
_publ_author_name
'Xiaodan Guo'
'Guangshan Zhu'
'Qianrong Fang'
'Ming Xue'
'Ge Tian'
'Jinyu Sun'
'Xiaotian Li'
'Shilun Qiu'

_publ_section_title
;
Synthesis, Structure and Luminescent Properties of Rare Earth Coordination
Polymers Constructed from Paddle-Wheel Building Blocks
;
_journal_name_full 'Inorganic Chemistry'
_journal_page_first 3850
_journal_page_last 3855
_journal_paper_doi 10.1021/ic0500457
_journal_volume 44
_journal_year 2005
_chemical_formula_sum 'C21 H12 Er N0 O7'
_chemical_formula_weight 543.57
_chemical_name_systematic
; 
 ? 
;
_space_group_IT_number 15
_symmetry_cell_setting monoclinic
_symmetry_space_group_name_Hall '-C 2yc'
_symmetry_space_group_name_H-M 'C 1 2/c 1'
_atom_sites_solution_hydrogens geom
_atom_sites_solution_primary direct
_atom_sites_solution_secondary difmap
_audit_creation_method SHELXL-97
_cell_angle_alpha 90.00
_cell_angle_beta 106.6730(10)
_cell_angle_gamma 90.00
_cell_formula_units_Z 8
_cell_length_a 25.1508(11)
_cell_length_b 17.0903(11)
_cell_length_c 18.5354(10)
_cell_measurement_temperature 273(2)
_cell_volume 7632.2(7)
_computing_cell_refinement 'Bruker SMART'
_computing_data_collection 'Bruker SMART'
_computing_data_reduction 'Bruker SMART'
_computing_molecular_graphics 'SHELXS-97 (Sheldrick, 1990)'
_computing_publication_material 'SHELXL-97 (Sheldrick, 1997)'
_computing_structure_refinement 'SHELXL-97 (Sheldrick, 1997)'
_computing_structure_solution 'SHELXS-97 (Sheldrick, 1990)'
_diffrn_ambient_temperature 273(2)
_diffrn_measured_fraction_theta_full 0.884
_diffrn_measured_fraction_theta_max 0.884
_diffrn_measurement_device_type 'CCD area detector'
_diffrn_measurement_method 'phi and omega scans'
_diffrn_radiation_monochromator graphite
_diffrn_radiation_source 'fine-focus sealed tube'
_diffrn_radiation_type MoK\a
_diffrn_radiation_wavelength 0.71073
_diffrn_reflns_av_R_equivalents 0.0448
_diffrn_reflns_av_sigmaI/netI 0.0399
_diffrn_reflns_limit_h_max 31
_diffrn_reflns_limit_h_min -33
_diffrn_reflns_limit_k_max 22
_diffrn_reflns_limit_k_min -22
_diffrn_reflns_limit_l_max 20
_diffrn_reflns_limit_l_min -24
_diffrn_reflns_number 21851
_diffrn_reflns_theta_full 28.09
_diffrn_reflns_theta_max 28.09
_diffrn_reflns_theta_min 1.70
_diffrn_standards_decay_% 0
_diffrn_standards_interval_count 0
_diffrn_standards_interval_time .
_diffrn_standards_number 0
_exptl_absorpt_coefficient_mu 2.220
_exptl_absorpt_correction_type empirical
_exptl_absorpt_process_details SADABS
_exptl_crystal_colour colorless
_exptl_crystal_density_diffrn 0.946
_exptl_crystal_density_method 'not measured'
_exptl_crystal_description block
_exptl_crystal_F_000 2096
_exptl_crystal_size_max 0.8
_exptl_crystal_size_mid 0.3
_exptl_crystal_size_min 0.3
_refine_diff_density_max 1.878
_refine_diff_density_min -1.215
_refine_diff_density_rms 0.146
_refine_ls_extinction_method none
_refine_ls_goodness_of_fit_ref 0.966
_refine_ls_hydrogen_treatment mixed
_refine_ls_matrix_type full
_refine_ls_number_parameters 262
_refine_ls_number_reflns 8222
_refine_ls_number_restraints 6
_refine_ls_restrained_S_all 0.968
_refine_ls_R_factor_all 0.0656
_refine_ls_R_factor_gt 0.0599
_refine_ls_shift/su_max 0.002
_refine_ls_shift/su_mean 0.000
_refine_ls_structure_factor_coef Fsqd
_refine_ls_weighting_details 'calc w=1/[\s^2^(Fo^2^)+(0.0012P)^2^+238.9507P] where P=(Fo^2^+2Fc^2^)/3'
_refine_ls_weighting_scheme calc
_refine_ls_wR_factor_gt 0.1355
_refine_ls_wR_factor_ref 0.1382
_reflns_number_gt 7403
_reflns_number_total 8222
_reflns_threshold_expression >2sigma(I)
_cod_data_source_file ic0500457si20050112_103555_3.cif
_cod_data_source_block Er(bpdc)1.5(H2O)
_cod_database_code 4308905

loop_
_symmetry_equiv_pos_as_xyz
'x, y, z'
'-x, y, -z+1/2'
'x+1/2, y+1/2, z'
'-x+1/2, y+1/2, -z+1/2'
'-x, -y, -z'
'x, -y, z-1/2'
'-x+1/2, -y+1/2, -z'
'x+1/2, -y+1/2, z-1/2'

loop_
_atom_site_label
_atom_site_type_symbol
_atom_site_fract_x
_atom_site_fract_y
_atom_site_fract_z
_atom_site_U_iso_or_equiv
_atom_site_adp_type
_atom_site_occupancy
_atom_site_symmetry_multiplicity
_atom_site_calc_flag
_atom_site_refinement_flags
_atom_site_disorder_assembly
_atom_site_disorder_group
Er1 Er 0.997215(11) 1.040638(18) 0.104548(17) 0.02846(10) Uani 1 1 d . . .
O1 O 0.9382(2) 0.8954(4) -0.0604(3) 0.0487(15) Uani 1 1 d . . .
O2 O 0.9516(2) 0.9275(3) 0.0596(3) 0.0430(13) Uani 1 1 d . . .
O3 O 1.0581(2) 0.9290(4) 0.0108(3) 0.0534(16) Uani 1 1 d . . .
O4 O 1.0656(2) 0.9442(3) 0.1314(3) 0.0438(13) Uani 1 1 d . . .
O5 O 1.42912(18) 0.5288(3) 0.1621(3) 0.0329(11) Uani 1 1 d . . .
O6 O 1.4479(2) 0.5694(4) 0.2810(3) 0.0511(16) Uani 1 1 d . . .
O7 O 0.9740(3) 1.1732(4) 0.1192(4) 0.0694(19) Uani 1 1 d . . .
C1 C 0.9255(3) 0.8945(4) 0.0003(4) 0.0333(15) Uani 1 1 d . . .
C2 C 0.8745(3) 0.8495(5) 0.0012(5) 0.0436(19) Uani 1 1 d . . .
C3 C 0.8501(4) 0.7970(7) -0.0544(6) 0.067(3) Uani 1 1 d U . .
H3A H 0.8659 0.7884 -0.0933 0.081 Uiso 1 1 calc R . .
C4 C 0.8023(4) 0.7562(7) -0.0541(6) 0.076(4) Uani 1 1 d . . .
H4A H 0.7878 0.7192 -0.0913 0.092 Uiso 1 1 calc R . .
C5 C 0.7761(4) 0.7701(6) 0.0007(5) 0.059(3) Uani 1 1 d . . .
C6 C 0.8013(4) 0.8222(8) 0.0575(6) 0.080(4) Uani 1 1 d . . .
H6A H 0.7852 0.8319 0.0959 0.096 Uiso 1 1 calc R . .
C7 C 0.8505(4) 0.8603(8) 0.0581(6) 0.078(4) Uani 1 1 d . . .
H7A H 0.8672 0.8936 0.0978 0.094 Uiso 1 1 calc R . .
C8 C 1.0795(3) 0.9125(5) 0.0792(5) 0.0432(18) Uani 1 1 d . . .
C9 C 1.1260(3) 0.8557(5) 0.0997(5) 0.047(2) Uani 1 1 d . . .
C10 C 1.1470(4) 0.8248(8) 0.0452(5) 0.070(3) Uani 1 1 d . . .
H10A H 1.1315 0.8386 -0.0050 0.085 Uiso 1 1 calc R . .
C11 C 1.1919(4) 0.7725(7) 0.0652(5) 0.071(3) Uani 1 1 d . . .
H11A H 1.2051 0.7510 0.0276 0.085 Uiso 1 1 calc R . .
C12 C 1.2169(3) 0.7522(6) 0.1397(5) 0.055(2) Uani 1 1 d . . .
C13 C 1.1944(4) 0.7828(8) 0.1925(5) 0.079(4) Uani 1 1 d . . .
H13A H 1.2097 0.7691 0.2428 0.095 Uiso 1 1 calc R . .
C14 C 1.1495(4) 0.8333(7) 0.1737(5) 0.070(3) Uani 1 1 d . . .
H14A H 1.1350 0.8524 0.2111 0.084 Uiso 1 1 calc R . .
C15 C 1.4174(3) 0.5660(4) 0.2149(4) 0.0291(14) Uani 1 1 d . . .
C16 C 1.3639(3) 0.6102(5) 0.1968(4) 0.0378(16) Uani 1 1 d . . .
C17 C 1.3234(3) 0.5998(6) 0.1277(5) 0.053(2) Uani 1 1 d . . .
H17A H 1.3290 0.5631 0.0936 0.063 Uiso 1 1 calc R . .
C18 C 1.2753(4) 0.6438(6) 0.1098(5) 0.060(3) Uani 1 1 d . . .
H18A H 1.2487 0.6357 0.0638 0.073 Uiso 1 1 calc R . .
C19 C 1.2659(3) 0.6996(6) 0.1590(5) 0.057(2) Uani 1 1 d . . .
C20 C 1.3058(4) 0.7090(7) 0.2301(5) 0.067(3) Uani 1 1 d . . .
H20A H 1.3001 0.7451 0.2647 0.080 Uiso 1 1 calc R . .
C21 C 1.3539(4) 0.6633(7) 0.2477(5) 0.061(3) Uani 1 1 d . . .
H21A H 1.3798 0.6688 0.2947 0.074 Uiso 1 1 calc R . .

loop_
_atom_site_aniso_label
_atom_site_aniso_U_11
_atom_site_aniso_U_22
_atom_site_aniso_U_33
_atom_site_aniso_U_23
_atom_site_aniso_U_13
_atom_site_aniso_U_12
Er1 0.02014(14) 0.03362(16) 0.03309(16) -0.00061(14) 0.00999(10) -0.00210(13)
O1 0.040(3) 0.066(4) 0.048(3) -0.009(3) 0.024(2) -0.030(3)
O2 0.034(3) 0.050(3) 0.048(3) -0.012(3) 0.017(2) -0.012(2)
O3 0.030(3) 0.068(4) 0.055(4) 0.022(3) 0.003(2) 0.012(3)
O4 0.034(3) 0.030(3) 0.063(4) 0.005(2) 0.007(2) 0.014(2)
O5 0.027(2) 0.030(3) 0.047(3) -0.005(2) 0.019(2) -0.0031(19)
O6 0.037(3) 0.081(5) 0.037(3) 0.009(3) 0.014(2) 0.024(3)
O7 0.087(5) 0.047(4) 0.085(5) -0.005(4) 0.040(4) 0.012(4)
C1 0.032(3) 0.026(3) 0.046(4) -0.002(3) 0.019(3) -0.010(3)
C2 0.036(4) 0.052(5) 0.048(4) -0.010(4) 0.020(3) -0.023(4)
C3 0.067(5) 0.086(6) 0.063(5) -0.023(5) 0.041(4) -0.040(5)
C4 0.076(7) 0.105(9) 0.062(6) -0.036(6) 0.042(5) -0.062(7)
C5 0.051(5) 0.083(7) 0.053(5) -0.019(5) 0.030(4) -0.041(5)
C6 0.070(6) 0.115(10) 0.074(7) -0.051(7) 0.052(6) -0.062(7)
C7 0.059(6) 0.120(10) 0.070(6) -0.060(7) 0.041(5) -0.055(6)
C8 0.027(3) 0.052(5) 0.050(5) 0.011(4) 0.010(3) 0.001(3)
C9 0.036(4) 0.056(5) 0.047(5) 0.011(4) 0.010(3) 0.022(4)
C10 0.053(5) 0.114(10) 0.044(5) 0.011(5) 0.013(4) 0.041(6)
C11 0.056(5) 0.113(9) 0.045(5) 0.008(5) 0.017(4) 0.050(6)
C12 0.039(4) 0.077(7) 0.047(5) 0.007(4) 0.008(4) 0.030(4)
C13 0.071(6) 0.126(10) 0.039(5) 0.019(6) 0.015(4) 0.068(7)
C14 0.063(6) 0.107(9) 0.042(5) 0.012(5) 0.020(4) 0.053(6)
C15 0.022(3) 0.030(3) 0.039(4) 0.010(3) 0.015(3) 0.008(2)
C16 0.030(3) 0.046(4) 0.039(4) 0.005(3) 0.012(3) 0.012(3)
C17 0.042(4) 0.070(6) 0.043(5) -0.009(4) 0.008(4) 0.023(4)
C18 0.042(5) 0.085(7) 0.045(5) -0.008(5) -0.003(4) 0.028(5)
C19 0.040(4) 0.084(7) 0.045(5) 0.006(5) 0.009(4) 0.030(5)
C20 0.057(5) 0.099(8) 0.040(5) -0.003(5) 0.007(4) 0.042(6)
C21 0.046(5) 0.092(8) 0.041(5) 0.000(5) 0.003(4) 0.035(5)

loop_
_atom_type_symbol
_atom_type_description
_atom_type_scat_dispersion_real
_atom_type_scat_dispersion_imag
_atom_type_scat_source
C C 0.0033 0.0016 'International Tables Vol C Tables 4.2.6.8 and 6.1.1.4'
H H 0.0000 0.0000 'International Tables Vol C Tables 4.2.6.8 and 6.1.1.4'
N N 0.0061 0.0033 'International Tables Vol C Tables 4.2.6.8 and 6.1.1.4'
O O 0.0106 0.0060 'International Tables Vol C Tables 4.2.6.8 and 6.1.1.4'
Er Er -0.2586 4.9576 'International Tables Vol C Tables 4.2.6.8 and 6.1.1.4'

loop_
_geom_angle_atom_site_label_1
_geom_angle_atom_site_label_2
_geom_angle_atom_site_label_3
_geom_angle
_geom_angle_site_symmetry_1
_geom_angle_site_symmetry_3
_geom_angle_publ_flag
O6 Er1 O3 153.9(2) 4_755 5_775 ?
O6 Er1 O5 85.25(18) 4_755 3_455 ?
O3 Er1 O5 97.0(2) 5_775 3_455 ?
O6 Er1 O2 130.1(2) 4_755 . ?
O3 Er1 O2 74.9(2) 5_775 . ?
O5 Er1 O2 74.20(18) 3_455 . ?
O6 Er1 O1 85.74(19) 4_755 5_775 ?
O3 Er1 O1 81.9(2) 5_775 5_775 ?
O5 Er1 O1 156.4(2) 3_455 5_775 ?
O2 Er1 O1 127.37(19) . 5_775 ?
O6 Er1 O4 74.6(2) 4_755 . ?
O3 Er1 O4 125.7(2) 5_775 . ?
O5 Er1 O4 116.52(19) 3_455 . ?
O2 Er1 O4 75.0(2) . . ?
O1 Er1 O4 81.8(2) 5_775 . ?
O6 Er1 O7 77.6(3) 4_755 . ?
O3 Er1 O7 77.5(3) 5_775 . ?
O5 Er1 O7 77.8(2) 3_455 . ?
O2 Er1 O7 137.4(2) . . ?
O1 Er1 O7 79.0(2) 5_775 . ?
O4 Er1 O7 147.2(2) . . ?
C1 O1 Er1 135.5(5) . 5_775 ?
C1 O2 Er1 142.3(5) . . ?
C8 O3 Er1 167.7(5) . 5_775 ?
C8 O4 Er1 119.8(5) . . ?
C15 O5 Er1 133.6(4) . 3_545 ?
C15 O6 Er1 164.5(6) . 4_745 ?
O2 C1 O1 125.6(6) . . ?
O2 C1 C2 117.3(6) . . ?
O1 C1 C2 117.1(6) . . ?
C7 C2 C3 117.7(7) . . ?
C7 C2 C1 120.5(7) . . ?
C3 C2 C1 121.8(7) . . ?
C2 C3 C4 121.8(8) . . ?
C5 C4 C3 120.8(9) . . ?
C4 C5 C6 117.3(7) . . ?
C4 C5 C5 121.2(10) . 7_665 ?
C6 C5 C5 121.5(10) . 7_665 ?
C5 C6 C7 121.1(8) . . ?
C2 C7 C6 121.1(8) . . ?
O4 C8 O3 123.4(8) . . ?
O4 C8 C9 117.6(7) . . ?
O3 C8 C9 118.8(8) . . ?
C10 C9 C14 118.6(8) . . ?
C10 C9 C8 120.3(8) . . ?
C14 C9 C8 121.1(8) . . ?
C9 C10 C11 120.1(8) . . ?
C12 C11 C10 121.5(8) . . ?
C13 C12 C11 117.1(8) . . ?
C13 C12 C19 123.1(8) . . ?
C11 C12 C19 119.9(8) . . ?
C12 C13 C14 122.2(8) . . ?
C9 C14 C13 120.6(8) . . ?
O6 C15 O5 124.6(6) . . ?
O6 C15 C16 117.2(6) . . ?
O5 C15 C16 118.2(6) . . ?
C21 C16 C17 118.7(7) . . ?
C21 C16 C15 120.4(7) . . ?
C17 C16 C15 120.9(7) . . ?
C18 C17 C16 120.6(8) . . ?
C17 C18 C19 121.3(8) . . ?
C18 C19 C20 118.7(8) . . ?
C18 C19 C12 123.1(8) . . ?
C20 C19 C12 118.2(8) . . ?
C21 C20 C19 119.2(9) . . ?
C16 C21 C20 121.5(8) . . ?

loop_
_geom_bond_atom_site_label_1
_geom_bond_atom_site_label_2
_geom_bond_distance
_geom_bond_site_symmetry_2
_geom_bond_publ_flag
Er1 O6 2.229(5) 4_755 ?
Er1 O3 2.251(6) 5_775 ?
Er1 O5 2.271(4) 3_455 ?
Er1 O2 2.280(5) . ?
Er1 O1 2.295(5) 5_775 ?
Er1 O4 2.331(5) . ?
Er1 O7 2.374(7) . ?
O1 C1 1.254(9) . ?
O1 Er1 2.295(5) 5_775 ?
O2 C1 1.243(9) . ?
O3 C8 1.260(10) . ?
O3 Er1 2.251(6) 5_775 ?
O4 C8 1.243(10) . ?
O5 C15 1.271(8) . ?
O5 Er1 2.271(4) 3_545 ?
O6 C15 1.246(9) . ?
O6 Er1 2.229(5) 4_745 ?
C1 C2 1.500(9) . ?
C2 C7 1.370(11) . ?
C2 C3 1.373(12) . ?
C3 C4 1.390(12) . ?
C4 C5 1.380(12) . ?
C5 C6 1.387(12) . ?
C5 C5 1.477(14) 7_665 ?
C6 C7 1.394(11) . ?
C8 C9 1.483(10) . ?
C9 C10 1.372(12) . ?
C9 C14 1.382(12) . ?
C10 C11 1.403(12) . ?
C11 C12 1.388(12) . ?
C12 C13 1.367(12) . ?
C12 C19 1.484(11) . ?
C13 C14 1.384(12) . ?
C15 C16 1.495(9) . ?
C16 C21 1.383(12) . ?
C16 C17 1.400(11) . ?
C17 C18 1.382(11) . ?
C18 C19 1.386(13) . ?
C19 C20 1.420(12) . ?
C20 C21 1.398(11) . ?
